data_4063313
loop_
_publ_author_name
'Nicoletta Mantovani'
'Paola Bergamini'
'Andrea Marchi'
'Lorenza Marvelli'
'Roberto Rossi'
'Valerio Bertolasi'
'Valeria Ferretti'
'Isaac de los Rios'
'Maurizio Peruzzini'

_publ_section_title
;
 Synthesis of Heterocyclic Ligands by Diheterocyclization at the
 Rhenium(I) Allenylidene [(triphos)(CO)2Re{C\\db C\\db CPh2}](OSO2CF3).
 1. Reactivity with Dipolar N,N-Heterocycles
;
_journal_issue 2
_journal_name_full Organometallics
_journal_page_first 416
_journal_page_last 426
_journal_paper_doi 10.1021/om050663v
_journal_volume 25
_journal_year 2006
_chemical_formula_moiety 'C61 H52 N2 O2 P3 Re'
_chemical_formula_sum 'C61 H52 N2 O2 P3 Re'
_chemical_formula_weight 1124.16
_space_group_IT_number 61
_symmetry_cell_setting orthorhombic
_symmetry_Int_Tables_number 61
_symmetry_space_group_name_Hall '-P 2ac 2ab'
_symmetry_space_group_name_H-M 'P b c a'
_atom_sites_solution_hydrogens geom
_atom_sites_solution_primary direct
_atom_sites_solution_secondary difmap
_audit_creation_method SHELXL-97
_cell_angle_alpha 90.00
_cell_angle_beta 90.00
_cell_angle_gamma 90.00
_cell_formula_units_Z 8
_cell_length_a 19.9767(2)
_cell_length_b 19.9099(2)
_cell_length_c 25.8490(2)
_cell_measurement_reflns_used 65779
_cell_measurement_temperature 295
_cell_measurement_theta_max 28.00
_cell_measurement_theta_min 2.14
_cell_volume 10281.0(2)
_computing_cell_refinement 'Denzo-SMN (Otwinowski & Minor, 1997)'
_computing_data_collection 'Kappa CCD server software (Nonius, 1997)'
_computing_data_reduction 'Denzo-SMN (Otwinowski & Minor, 1997)'
_computing_molecular_graphics 'ORTEP III (M.N. Burnett & C.K. Johnson, 1996)'
_computing_publication_material
;
SHELXL-97 (Sheldrick, 1997). PARST (Nardelli, 1995)
;
_computing_structure_refinement 'SHELXL-97 (Sheldrick, 1997)'
_computing_structure_solution 'SIR97 (Altomare et al., 1999)'
_diffrn_ambient_temperature 295
_diffrn_measured_fraction_theta_full 0.950
_diffrn_measured_fraction_theta_max 0.950
_diffrn_measurement_device_type 'Nonius Kappa CCD'
_diffrn_measurement_method '\f scans and \w scans'
_diffrn_radiation_monochromator graphite
_diffrn_radiation_type MoK\a
_diffrn_radiation_wavelength 0.71070
_diffrn_reflns_av_R_equivalents 0.048
_diffrn_reflns_av_sigmaI/netI 0.0525
_diffrn_reflns_limit_h_max 26
_diffrn_reflns_limit_h_min -26
_diffrn_reflns_limit_k_max 26
_diffrn_reflns_limit_k_min -26
_diffrn_reflns_limit_l_max 34
_diffrn_reflns_limit_l_min -34
_diffrn_reflns_number 65779
_diffrn_reflns_theta_full 28.00
_diffrn_reflns_theta_max 28.00
_diffrn_reflns_theta_min 2.14
_diffrn_source 'fine-focus sealed tube'
_exptl_absorpt_coefficient_mu 2.503
_exptl_absorpt_correction_T_max 0.841
_exptl_absorpt_correction_T_min 0.506
_exptl_absorpt_correction_type empirical
_exptl_absorpt_process_details
;
SORTAV (R.H. Blessing, Acta Crystallogr, 1995, A51, 33)
;
_exptl_crystal_colour pink
_exptl_crystal_density_diffrn 1.453
_exptl_crystal_density_method 'not measured'
_exptl_crystal_description plate
_exptl_crystal_F_000 4544
_exptl_crystal_size_max 0.35
_exptl_crystal_size_mid 0.30
_exptl_crystal_size_min 0.07
_refine_diff_density_max 1.653
_refine_diff_density_min -0.976
_refine_diff_density_rms 0.111
_refine_ls_extinction_method none
_refine_ls_goodness_of_fit_ref 1.157
_refine_ls_hydrogen_treatment constr
_refine_ls_matrix_type full
_refine_ls_number_parameters 623
_refine_ls_number_reflns 11790
_refine_ls_number_restraints 0
_refine_ls_restrained_S_all 1.157
_refine_ls_R_factor_all 0.0935
_refine_ls_R_factor_gt 0.0426
_refine_ls_shift/su_max 0.001
_refine_ls_shift/su_mean 0.000
_refine_ls_structure_factor_coef Fsqd
_refine_ls_weighting_details 'calc w=1/[\s^2^(Fo^2^)+(0.0414P)^2^+19.7088P] where P=(Fo^2^+2Fc^2^)/3'
_refine_ls_weighting_scheme calc
_refine_ls_wR_factor_gt 0.0857
_refine_ls_wR_factor_ref 0.1176
_reflns_number_gt 7820
_reflns_number_total 11790
_reflns_threshold_expression I>2sigma(I)
_cod_original_sg_symbol_H-M Pbca
_cod_database_code 4063313

loop_
_symmetry_equiv_pos_as_xyz
'x, y, z'
'-x+1/2, -y, z+1/2'
'x+1/2, -y+1/2, -z'
'-x, y+1/2, -z+1/2'
'-x, -y, -z'
'x-1/2, y, -z-1/2'
'-x-1/2, y-1/2, z'
'x, -y-1/2, z-1/2'

loop_
_atom_site_label
_atom_site_type_symbol
_atom_site_fract_x
_atom_site_fract_y
_atom_site_fract_z
_atom_site_U_iso_or_equiv
_atom_site_adp_type
_atom_site_occupancy
_atom_site_symmetry_multiplicity
_atom_site_calc_flag
_atom_site_refinement_flags
Re1 Re 0.191351(10) 0.043030(10) 0.193991(7) 0.03491(7) Uani 1 1 d .
P1 P 0.22057(7) -0.07492(7) 0.17692(5) 0.0388(3) Uani 1 1 d .
P2 P 0.31336(7) 0.05072(7) 0.20811(6) 0.0411(3) Uani 1 1 d .
P3 P 0.18349(7) 0.01224(8) 0.28334(6) 0.0438(3) Uani 1 1 d .
O1 O 0.1640(3) 0.1944(2) 0.2028(2) 0.0877(16) Uani 1 1 d .
O2 O 0.0397(2) 0.0334(2) 0.1785(2) 0.0753(14) Uani 1 1 d .
N1 N 0.0968(2) 0.1566(2) 0.02906(17) 0.0425(10) Uani 1 1 d .
N2 N 0.0795(3) 0.2050(2) -0.00484(18) 0.0533(12) Uani 1 1 d .
C1 C 0.1754(3) 0.1375(3) 0.2017(2) 0.0511(15) Uani 1 1 d .
C2 C 0.0967(3) 0.0342(3) 0.1850(2) 0.0486(14) Uani 1 1 d .
C3 C 0.1898(3) 0.0674(3) 0.1142(2) 0.0386(11) Uani 1 1 d .
C4 C 0.1775(3) 0.0862(3) 0.0711(2) 0.0435(13) Uani 1 1 d .
C5 C 0.1575(3) 0.1130(3) 0.02036(19) 0.0412(12) Uani 1 1 d .
C6 C 0.0220(3) 0.2289(3) 0.0136(3) 0.0583(16) Uani 1 1 d .
H6 H -0.0022 0.2631 -0.0021 0.070 Uiso 1 1 calc R
C7 C 0.0027(3) 0.1976(4) 0.0582(3) 0.0686(19) Uani 1 1 d .
H7 H -0.0353 0.2057 0.0781 0.082 Uiso 1 1 calc R
C8 C 0.0520(3) 0.1515(4) 0.0668(3) 0.0631(18) Uani 1 1 d .
H8 H 0.0539 0.1217 0.0944 0.076 Uiso 1 1 calc R
C9 C 0.1390(3) 0.0558(3) -0.0170(2) 0.0453(13) Uani 1 1 d .
C10 C 0.1672(4) -0.0056(3) -0.0131(3) 0.074(2) Uani 1 1 d .
H10 H 0.1990 -0.0132 0.0126 0.089 Uiso 1 1 calc R
C11 C 0.1504(6) -0.0573(4) -0.0459(3) 0.097(3) Uani 1 1 d .
H11 H 0.1697 -0.0994 -0.0411 0.116 Uiso 1 1 calc R
C12 C 0.1064(5) -0.0479(5) -0.0850(4) 0.095(3) Uani 1 1 d .
H12 H 0.0951 -0.0830 -0.1072 0.114 Uiso 1 1 calc R
C13 C 0.0787(5) 0.0146(5) -0.0912(3) 0.101(3) Uani 1 1 d .
H13 H 0.0485 0.0223 -0.1179 0.121 Uiso 1 1 calc R
C14 C 0.0953(4) 0.0657(4) -0.0580(3) 0.084(2) Uani 1 1 d .
H14 H 0.0767 0.1080 -0.0631 0.100 Uiso 1 1 calc R
C15 C 0.2133(3) 0.1586(3) -0.0010(2) 0.0430(13) Uani 1 1 d .
C16 C 0.2358(3) 0.2110(3) 0.0293(3) 0.0540(16) Uani 1 1 d .
H16 H 0.2171 0.2180 0.0618 0.065 Uiso 1 1 calc R
C17 C 0.2855(3) 0.2530(3) 0.0119(3) 0.072(2) Uani 1 1 d .
H17 H 0.2992 0.2889 0.0323 0.086 Uiso 1 1 calc R
C18 C 0.3151(3) 0.2426(4) -0.0349(4) 0.081(2) Uani 1 1 d .
H18 H 0.3490 0.2710 -0.0463 0.097 Uiso 1 1 calc R
C19 C 0.2944(4) 0.1897(4) -0.0650(3) 0.079(2) Uani 1 1 d .
H19 H 0.3145 0.1820 -0.0969 0.094 Uiso 1 1 calc R
C20 C 0.2435(3) 0.1479(3) -0.0481(3) 0.0668(18) Uani 1 1 d .
H20 H 0.2297 0.1123 -0.0687 0.080 Uiso 1 1 calc R
C21 C 0.2527(3) -0.1149(3) 0.2357(2) 0.0468(13) Uani 1 1 d .
H21A H 0.2148 -0.1289 0.2566 0.056 Uiso 1 1 calc R
H21B H 0.2768 -0.1552 0.2257 0.056 Uiso 1 1 calc R
C22 C 0.2995(3) -0.0714(3) 0.2699(2) 0.0464(14) Uani 1 1 d .
C23 C 0.3424(3) -0.1201(3) 0.3018(2) 0.0639(18) Uani 1 1 d .
H23A H 0.3707 -0.1456 0.2790 0.077 Uiso 1 1 calc R
H23B H 0.3138 -0.1501 0.3206 0.077 Uiso 1 1 calc R
H23C H 0.3696 -0.0951 0.3256 0.077 Uiso 1 1 calc R
C24 C 0.3478(3) -0.0277(3) 0.2371(2) 0.0448(13) Uani 1 1 d .
H24A H 0.3651 -0.0553 0.2093 0.054 Uiso 1 1 calc R
H24B H 0.3855 -0.0154 0.2588 0.054 Uiso 1 1 calc R
C25 C 0.2601(3) -0.0280(3) 0.3089(2) 0.0527(15) Uani 1 1 d .
H25A H 0.2895 0.0069 0.3218 0.063 Uiso 1 1 calc R
H25B H 0.2476 -0.0561 0.3380 0.063 Uiso 1 1 calc R
C26 C 0.2841(3) -0.0954(3) 0.1279(2) 0.0422(13) Uani 1 1 d .
C27 C 0.3179(3) -0.1565(3) 0.1279(2) 0.0521(15) Uani 1 1 d .
H27 H 0.3094 -0.1875 0.1540 0.063 Uiso 1 1 calc R
C28 C 0.3637(3) -0.1718(3) 0.0898(3) 0.0638(18) Uani 1 1 d .
H28 H 0.3866 -0.2124 0.0908 0.077 Uiso 1 1 calc R
C29 C 0.3756(3) -0.1271(4) 0.0501(3) 0.0653(18) Uani 1 1 d .
H29 H 0.4057 -0.1376 0.0238 0.078 Uiso 1 1 calc R
C30 C 0.3427(4) -0.0674(4) 0.0499(3) 0.0676(19) Uani 1 1 d .
H30 H 0.3505 -0.0370 0.0233 0.081 Uiso 1 1 calc R
C31 C 0.2978(3) -0.0508(3) 0.0884(2) 0.0508(15) Uani 1 1 d .
H31 H 0.2767 -0.0092 0.0877 0.061 Uiso 1 1 calc R
C32 C 0.1528(3) -0.1297(3) 0.1544(2) 0.0454(13) Uani 1 1 d .
C33 C 0.1167(3) -0.1075(3) 0.1124(2) 0.0551(15) Uani 1 1 d .
H33 H 0.1261 -0.0657 0.0981 0.066 Uiso 1 1 calc R
C34 C 0.0669(3) -0.1465(4) 0.0915(3) 0.0716(19) Uani 1 1 d .
H34 H 0.0439 -0.1319 0.0623 0.086 Uiso 1 1 calc R
C35 C 0.0512(4) -0.2071(4) 0.1137(3) 0.083(2) Uani 1 1 d .
H35 H 0.0163 -0.2327 0.1004 0.100 Uiso 1 1 calc R
C36 C 0.0865(4) -0.2299(4) 0.1551(3) 0.082(2) Uani 1 1 d .
H36 H 0.0761 -0.2713 0.1696 0.099 Uiso 1 1 calc R
C37 C 0.1379(4) -0.1914(3) 0.1756(3) 0.0647(18) Uani 1 1 d .
H37 H 0.1624 -0.2073 0.2036 0.078 Uiso 1 1 calc R
C38 C 0.3695(3) 0.0669(3) 0.1531(2) 0.0474(14) Uani 1 1 d .
C39 C 0.3485(3) 0.1108(3) 0.1152(2) 0.0560(16) Uani 1 1 d .
H39 H 0.3069 0.1314 0.1182 0.067 Uiso 1 1 calc R
C40 C 0.3883(3) 0.1246(4) 0.0732(3) 0.0704(19) Uani 1 1 d .
H40 H 0.3735 0.1541 0.0478 0.084 Uiso 1 1 calc R
C41 C 0.4503(4) 0.0945(4) 0.0686(3) 0.081(2) Uani 1 1 d .
H41 H 0.4770 0.1033 0.0398 0.098 Uiso 1 1 calc R
C42 C 0.4723(3) 0.0521(4) 0.1061(3) 0.081(2) Uani 1 1 d .
H42 H 0.5149 0.0334 0.1038 0.097 Uiso 1 1 calc R
C43 C 0.4320(3) 0.0369(4) 0.1475(3) 0.0683(19) Uani 1 1 d .
H43 H 0.4466 0.0060 0.1720 0.082 Uiso 1 1 calc R
C44 C 0.3438(3) 0.1159(3) 0.2532(2) 0.0501(14) Uani 1 1 d .
C45 C 0.3001(4) 0.1585(3) 0.2784(3) 0.0642(18) Uani 1 1 d .
H45 H 0.2543 0.1537 0.2732 0.077 Uiso 1 1 calc R
C46 C 0.3229(4) 0.2079(4) 0.3111(3) 0.077(2) Uani 1 1 d .
H46 H 0.2924 0.2357 0.3279 0.092 Uiso 1 1 calc R
C47 C 0.3891(5) 0.2163(4) 0.3191(3) 0.083(2) Uani 1 1 d .
H47 H 0.4040 0.2502 0.3410 0.099 Uiso 1 1 calc R
C48 C 0.4344(5) 0.1752(4) 0.2952(3) 0.092(3) Uani 1 1 d .
H48 H 0.4799 0.1811 0.3010 0.111 Uiso 1 1 calc R
C49 C 0.4123(4) 0.1239(4) 0.2616(3) 0.0708(19) Uani 1 1 d .
H49 H 0.4430 0.0958 0.2453 0.085 Uiso 1 1 calc R
C50 C 0.1177(3) -0.0478(3) 0.3039(2) 0.0493(14) Uani 1 1 d .
C51 C 0.1084(4) -0.0618(4) 0.3563(3) 0.071(2) Uani 1 1 d .
H51 H 0.1363 -0.0421 0.3808 0.086 Uiso 1 1 calc R
C52 C 0.0573(5) -0.1053(4) 0.3723(4) 0.092(3) Uani 1 1 d .
H52 H 0.0511 -0.1139 0.4074 0.110 Uiso 1 1 calc R
C53 C 0.0164(4) -0.1351(4) 0.3365(4) 0.093(3) Uani 1 1 d .
H53 H -0.0174 -0.1640 0.3474 0.112 Uiso 1 1 calc R
C54 C 0.0250(3) -0.1226(4) 0.2844(4) 0.080(2) Uani 1 1 d .
H54 H -0.0030 -0.1425 0.2601 0.096 Uiso 1 1 calc R
C55 C 0.0762(3) -0.0795(3) 0.2688(3) 0.0626(17) Uani 1 1 d .
H55 H 0.0826 -0.0719 0.2336 0.075 Uiso 1 1 calc R
C56 C 0.1646(3) 0.0804(3) 0.3294(2) 0.0554(16) Uani 1 1 d .
C57 C 0.1141(4) 0.1249(4) 0.3167(3) 0.071(2) Uani 1 1 d .
H57 H 0.0906 0.1192 0.2860 0.085 Uiso 1 1 calc R
C58 C 0.0983(4) 0.1776(4) 0.3488(3) 0.093(3) Uani 1 1 d .
H58 H 0.0646 0.2076 0.3394 0.112 Uiso 1 1 calc R
C59 C 0.1316(5) 0.1860(5) 0.3941(4) 0.100(3) Uani 1 1 d .
H59 H 0.1208 0.2218 0.4157 0.120 Uiso 1 1 calc R
C60 C 0.1801(5) 0.1426(5) 0.4078(3) 0.097(3) Uani 1 1 d .
H60 H 0.2022 0.1485 0.4392 0.116 Uiso 1 1 calc R
C61 C 0.1980(4) 0.0889(4) 0.3759(3) 0.075(2) Uani 1 1 d .
H61 H 0.2317 0.0593 0.3858 0.090 Uiso 1 1 calc R

loop_
_atom_site_aniso_label
_atom_site_aniso_U_11
_atom_site_aniso_U_22
_atom_site_aniso_U_33
_atom_site_aniso_U_23
_atom_site_aniso_U_13
_atom_site_aniso_U_12
Re1 0.03995(12) 0.03575(11) 0.02904(11) 0.00015(9) -0.00259(9) 0.00421(9)
P1 0.0436(8) 0.0346(7) 0.0382(7) 0.0016(6) -0.0035(6) 0.0020(6)
P2 0.0414(8) 0.0439(8) 0.0381(7) 0.0004(6) -0.0049(6) 0.0009(6)
P3 0.0509(9) 0.0496(8) 0.0310(7) 0.0009(6) -0.0012(6) 0.0055(7)
O1 0.134(5) 0.037(3) 0.092(4) 0.004(2) 0.006(3) 0.014(3)
O2 0.043(3) 0.092(4) 0.091(4) 0.004(3) -0.009(2) 0.010(2)
N1 0.049(3) 0.041(3) 0.037(2) 0.009(2) -0.003(2) 0.001(2)
N2 0.062(3) 0.053(3) 0.045(3) 0.014(2) -0.005(2) 0.008(2)
C1 0.066(4) 0.047(3) 0.041(3) 0.001(3) -0.001(3) 0.004(3)
C2 0.051(4) 0.054(4) 0.040(3) 0.003(3) -0.004(3) 0.007(3)
C3 0.038(3) 0.044(3) 0.034(3) -0.004(2) 0.000(2) 0.004(2)
C4 0.046(3) 0.042(3) 0.043(3) 0.002(2) 0.000(2) 0.001(2)
C5 0.047(3) 0.044(3) 0.032(3) 0.006(2) 0.000(2) 0.002(3)
C6 0.056(4) 0.048(4) 0.071(5) 0.000(3) -0.019(3) 0.008(3)
C7 0.045(4) 0.090(5) 0.071(5) 0.013(4) 0.005(3) 0.013(4)
C8 0.050(4) 0.083(5) 0.056(4) 0.023(4) 0.007(3) 0.004(3)
C9 0.052(3) 0.040(3) 0.044(3) -0.002(2) -0.003(3) -0.008(2)
C10 0.109(6) 0.051(4) 0.062(5) -0.010(3) -0.018(4) 0.014(4)
C11 0.171(9) 0.046(4) 0.073(6) -0.009(4) 0.005(6) 0.003(5)
C12 0.114(7) 0.084(6) 0.087(6) -0.037(5) -0.003(5) -0.036(5)
C13 0.102(7) 0.118(7) 0.083(6) -0.037(6) -0.026(5) -0.019(6)
C14 0.090(6) 0.081(5) 0.080(5) -0.026(4) -0.030(4) 0.009(4)
C15 0.042(3) 0.042(3) 0.045(3) 0.009(3) 0.001(2) 0.004(2)
C16 0.052(4) 0.047(3) 0.062(4) 0.001(3) 0.003(3) -0.007(3)
C17 0.059(4) 0.052(4) 0.104(6) 0.004(4) -0.005(4) -0.009(3)
C18 0.057(4) 0.056(4) 0.129(7) 0.029(5) 0.027(5) -0.002(3)
C19 0.090(6) 0.074(5) 0.073(5) 0.020(4) 0.035(4) 0.002(4)
C20 0.077(5) 0.062(4) 0.061(4) 0.004(3) 0.021(4) -0.001(4)
C21 0.052(3) 0.045(3) 0.044(3) 0.010(3) -0.002(3) 0.008(3)
C22 0.047(3) 0.055(3) 0.038(3) 0.009(3) -0.007(2) 0.009(3)
C23 0.063(4) 0.071(4) 0.058(4) 0.016(3) -0.009(3) 0.018(3)
C24 0.045(3) 0.047(3) 0.042(3) 0.001(2) -0.008(3) 0.006(2)
C25 0.057(4) 0.069(4) 0.032(3) 0.005(3) -0.009(3) 0.008(3)
C26 0.042(3) 0.038(3) 0.047(3) -0.004(3) -0.004(3) 0.002(2)
C27 0.059(4) 0.041(3) 0.057(4) -0.004(3) 0.003(3) 0.005(3)
C28 0.067(4) 0.050(4) 0.074(5) -0.018(4) 0.000(4) 0.010(3)
C29 0.059(4) 0.075(5) 0.062(4) -0.021(4) 0.013(3) 0.007(4)
C30 0.082(5) 0.067(4) 0.054(4) 0.001(3) 0.014(4) 0.014(4)
C31 0.060(4) 0.046(3) 0.046(3) -0.004(3) 0.006(3) 0.012(3)
C32 0.047(3) 0.049(3) 0.040(3) -0.004(3) -0.005(3) -0.001(3)
C33 0.061(4) 0.051(4) 0.053(4) -0.001(3) -0.011(3) -0.003(3)
C34 0.063(4) 0.072(5) 0.080(5) 0.000(4) -0.024(4) -0.013(4)
C35 0.078(5) 0.086(6) 0.086(6) -0.009(5) -0.013(4) -0.030(4)
C36 0.101(6) 0.064(5) 0.082(5) 0.009(4) -0.003(5) -0.036(4)
C37 0.080(5) 0.049(4) 0.064(4) 0.008(3) -0.011(4) -0.011(3)
C38 0.043(3) 0.047(3) 0.052(4) -0.003(3) -0.003(3) 0.001(3)
C39 0.046(3) 0.062(4) 0.061(4) 0.014(3) 0.001(3) 0.002(3)
C40 0.065(4) 0.075(5) 0.071(5) 0.025(4) 0.008(4) 0.002(4)
C41 0.063(5) 0.100(6) 0.081(5) 0.020(5) 0.027(4) 0.007(4)
C42 0.046(4) 0.106(6) 0.090(6) 0.031(5) 0.016(4) 0.025(4)
C43 0.054(4) 0.084(5) 0.067(4) 0.018(4) 0.007(3) 0.016(4)
C44 0.053(4) 0.049(3) 0.049(3) 0.001(3) -0.013(3) -0.004(3)
C45 0.079(5) 0.057(4) 0.056(4) -0.012(3) -0.012(4) -0.012(4)
C46 0.098(6) 0.064(5) 0.070(5) -0.017(4) -0.007(4) -0.012(4)
C47 0.110(7) 0.068(5) 0.070(5) -0.011(4) -0.020(5) -0.027(5)
C48 0.087(6) 0.095(6) 0.096(6) 0.003(5) -0.039(5) -0.034(5)
C49 0.064(4) 0.078(5) 0.071(5) -0.012(4) -0.017(4) -0.011(4)
C50 0.049(3) 0.049(3) 0.050(3) 0.008(3) 0.010(3) 0.012(3)
C51 0.090(5) 0.071(5) 0.052(4) 0.015(3) 0.018(4) 0.013(4)
C52 0.115(7) 0.077(6) 0.084(6) 0.023(5) 0.052(6) 0.015(5)
C53 0.080(6) 0.066(5) 0.134(8) 0.033(6) 0.051(6) 0.011(4)
C54 0.050(4) 0.070(5) 0.119(7) 0.015(5) 0.017(4) 0.001(4)
C55 0.060(4) 0.058(4) 0.070(4) 0.009(3) 0.012(4) 0.004(3)
C56 0.069(4) 0.063(4) 0.035(3) -0.006(3) 0.007(3) 0.000(3)
C57 0.076(5) 0.079(5) 0.058(4) -0.013(4) 0.012(4) 0.022(4)
C58 0.108(7) 0.086(6) 0.086(6) -0.022(5) 0.025(5) 0.032(5)
C59 0.120(8) 0.093(7) 0.086(6) -0.043(5) 0.044(6) 0.001(6)
C60 0.111(7) 0.120(8) 0.060(5) -0.040(5) 0.009(5) -0.002(6)
C61 0.094(6) 0.087(5) 0.044(4) -0.019(4) -0.002(4) 0.006(4)

loop_
_atom_type_symbol
_atom_type_description
_atom_type_scat_dispersion_real
_atom_type_scat_dispersion_imag
_atom_type_scat_source
Re Re -1.0185 7.2310 'International Tables Vol C Tables 4.2.6.8 and 6.1.1.4'
C C 0.0033 0.0016 'International Tables Vol C Tables 4.2.6.8 and 6.1.1.4'
H H 0.0000 0.0000 'International Tables Vol C Tables 4.2.6.8 and 6.1.1.4'
P P 0.1023 0.0942 'International Tables Vol C Tables 4.2.6.8 and 6.1.1.4'
O O 0.0106 0.0060 'International Tables Vol C Tables 4.2.6.8 and 6.1.1.4'
N N 0.0061 0.0033 'International Tables Vol C Tables 4.2.6.8 and 6.1.1.4'

loop_
_geom_angle_atom_site_label_1
_geom_angle_atom_site_label_2
_geom_angle_atom_site_label_3
_geom_angle
C2 Re1 C1 86.4(3)
C2 Re1 C3 83.6(2)
C1 Re1 C3 82.8(2)
C2 Re1 P3 91.64(17)
C1 Re1 P3 98.03(17)
C3 Re1 P3 175.14(15)
C2 Re1 P1 97.19(18)
C1 Re1 P1 173.90(18)
C3 Re1 P1 92.71(15)
P3 Re1 P1 86.80(5)
C2 Re1 P2 177.71(17)
C1 Re1 P2 95.06(19)
C3 Re1 P2 98.27(14)
P3 Re1 P2 86.45(5)
P1 Re1 P2 81.46(5)
C21 P1 C32 105.3(3)
C21 P1 C26 103.5(3)
C32 P1 C26 99.2(2)
C21 P1 Re1 110.45(19)
C32 P1 Re1 116.71(19)
C26 P1 Re1 119.90(18)
C38 P2 C44 99.4(3)
C38 P2 C24 103.4(3)
C44 P2 C24 102.3(3)
C38 P2 Re1 119.89(19)
C44 P2 Re1 117.5(2)
C24 P2 Re1 111.85(18)
C56 P3 C25 105.0(3)
C56 P3 C50 98.3(3)
C25 P3 C50 101.8(3)
C56 P3 Re1 116.6(2)
C25 P3 Re1 113.66(19)
C50 P3 Re1 119.2(2)
C8 N1 N2 111.0(5)
C8 N1 C5 127.5(5)
N2 N1 C5 121.4(4)
C6 N2 N1 104.1(5)
O1 C1 Re1 175.1(5)
O2 C2 Re1 175.3(5)
C4 C3 Re1 167.8(5)
C3 C4 C5 174.8(6)
C4 C5 N1 107.1(4)
C4 C5 C15 109.7(4)
N1 C5 C15 107.3(4)
C4 C5 C9 110.9(4)
N1 C5 C9 109.0(4)
C15 C5 C9 112.7(4)
N2 C6 C7 112.6(5)
N2 C6 H6 123.7
C7 C6 H6 123.7
C6 C7 C8 103.8(6)
C6 C7 H7 128.1
C8 C7 H7 128.1
N1 C8 C7 108.5(6)
N1 C8 H8 125.7
C7 C8 H8 125.7
C10 C9 C14 116.7(6)
C10 C9 C5 121.5(5)
C14 C9 C5 121.8(5)
C9 C10 C11 121.9(7)
C9 C10 H10 119.0
C11 C10 H10 119.0
C12 C11 C10 121.1(8)
C12 C11 H11 119.4
C10 C11 H11 119.4
C11 C12 C13 118.3(7)
C11 C12 H12 120.9
C13 C12 H12 120.9
C14 C13 C12 120.2(8)
C14 C13 H13 119.9
C12 C13 H13 119.9
C13 C14 C9 121.7(8)
C13 C14 H14 119.2
C9 C14 H14 119.2
C20 C15 C16 118.3(6)
C20 C15 C5 123.0(5)
C16 C15 C5 118.6(5)
C17 C16 C15 120.7(6)
C17 C16 H16 119.6
C15 C16 H16 119.6
C18 C17 C16 120.8(7)
C18 C17 H17 119.6
C16 C17 H17 119.6
C17 C18 C19 119.3(7)
C17 C18 H18 120.4
C19 C18 H18 120.4
C18 C19 C20 120.2(7)
C18 C19 H19 119.9
C20 C19 H19 119.9
C15 C20 C19 120.7(7)
C15 C20 H20 119.7
C19 C20 H20 119.7
C22 C21 P1 116.1(4)
C22 C21 H21A 108.3
P1 C21 H21A 108.3
C22 C21 H21B 108.3
P1 C21 H21B 108.3
H21A C21 H21B 107.4
C23 C22 C25 106.7(5)
C23 C22 C24 107.5(5)
C25 C22 C24 111.1(5)
C23 C22 C21 106.8(5)
C25 C22 C21 112.1(5)
C24 C22 C21 112.2(4)
C22 C23 H23A 109.5
C22 C23 H23B 109.5
H23A C23 H23B 109.5
C22 C23 H23C 109.5
H23A C23 H23C 109.5
H23B C23 H23C 109.5
C22 C24 P2 117.4(4)
C22 C24 H24A 108.0
P2 C24 H24A 108.0
C22 C24 H24B 108.0
P2 C24 H24B 108.0
H24A C24 H24B 107.2
C22 C25 P3 115.6(4)
C22 C25 H25A 108.4
P3 C25 H25A 108.4
C22 C25 H25B 108.4
P3 C25 H25B 108.4
H25A C25 H25B 107.4
C31 C26 C27 117.8(5)
C31 C26 P1 120.3(4)
C27 C26 P1 121.9(4)
C28 C27 C26 121.0(6)
C28 C27 H27 119.5
C26 C27 H27 119.5
C29 C28 C27 120.3(6)
C29 C28 H28 119.9
C27 C28 H28 119.9
C30 C29 C28 118.8(6)
C30 C29 H29 120.6
C28 C29 H29 120.6
C29 C30 C31 121.5(7)
C29 C30 H30 119.2
C31 C30 H30 119.2
C30 C31 C26 120.6(6)
C30 C31 H31 119.7
C26 C31 H31 119.7
C33 C32 C37 119.2(6)
C33 C32 P1 116.5(4)
C37 C32 P1 124.3(5)
C34 C33 C32 120.6(6)
C34 C33 H33 119.7
C32 C33 H33 119.7
C35 C34 C33 119.9(7)
C35 C34 H34 120.1
C33 C34 H34 120.1
C36 C35 C34 120.2(7)
C36 C35 H35 119.9
C34 C35 H35 119.9
C35 C36 C37 120.1(7)
C35 C36 H36 119.9
C37 C36 H36 119.9
C32 C37 C36 120.0(6)
C32 C37 H37 120.0
C36 C37 H37 120.0
C39 C38 C43 118.1(6)
C39 C38 P2 118.3(4)
C43 C38 P2 123.6(5)
C40 C39 C38 120.8(6)
C40 C39 H39 119.6
C38 C39 H39 119.6
C39 C40 C41 120.1(6)
C39 C40 H40 120.0
C41 C40 H40 120.0
C42 C41 C40 119.9(7)
C42 C41 H41 120.1
C40 C41 H41 120.1
C41 C42 C43 120.2(6)
C41 C42 H42 119.9
C43 C42 H42 119.9
C42 C43 C38 120.9(6)
C42 C43 H43 119.6
C38 C43 H43 119.6
C45 C44 C49 118.5(6)
C45 C44 P2 121.4(5)
C49 C44 P2 120.1(5)
C46 C45 C44 121.4(7)
C46 C45 H45 119.3
C44 C45 H45 119.3
C47 C46 C45 120.5(8)
C47 C46 H46 119.7
C45 C46 H46 119.7
C46 C47 C48 120.3(7)
C46 C47 H47 119.9
C48 C47 H47 119.9
C47 C48 C49 120.3(8)
C47 C48 H48 119.8
C49 C48 H48 119.8
C44 C49 C48 119.0(7)
C44 C49 H49 120.5
C48 C49 H49 120.5
C55 C50 C51 117.8(6)
C55 C50 P3 122.2(5)
C51 C50 P3 120.1(5)
C50 C51 C52 120.4(8)
C50 C51 H51 119.8
C52 C51 H51 119.8
C53 C52 C51 120.2(8)
C53 C52 H52 119.9
C51 C52 H52 119.9
C52 C53 C54 120.4(8)
C52 C53 H53 119.8
C54 C53 H53 119.8
C53 C54 C55 119.0(8)
C53 C54 H54 120.5
C55 C54 H54 120.5
C50 C55 C54 122.1(7)
C50 C55 H55 119.0
C54 C55 H55 119.0
C57 C56 C61 118.6(6)
C57 C56 P3 118.0(5)
C61 C56 P3 123.4(5)
C58 C57 C56 121.1(7)
C58 C57 H57 119.5
C56 C57 H57 119.5
C59 C58 C57 120.1(8)
C59 C58 H58 120.0
C57 C58 H58 120.0
C60 C59 C58 120.1(8)
C60 C59 H59 120.0
C58 C59 H59 120.0
C59 C60 C61 121.3(8)
C59 C60 H60 119.3
C61 C60 H60 119.3
C56 C61 C60 118.9(8)
C56 C61 H61 120.6
C60 C61 H61 120.6

loop_
_geom_bond_atom_site_label_1
_geom_bond_atom_site_label_2
_geom_bond_distance
Re1 C2 1.913(6)
Re1 C1 1.918(6)
Re1 C3 2.118(5)
Re1 P3 2.3947(14)
Re1 P1 2.4598(14)
Re1 P2 2.4693(14)
P1 C21 1.831(5)
P1 C32 1.834(6)
P1 C26 1.839(6)
P2 C38 1.840(6)
P2 C44 1.848(6)
P2 C24 1.863(5)
P3 C56 1.844(6)
P3 C25 1.849(6)
P3 C50 1.854(6)
O1 C1 1.157(7)
O2 C2 1.151(7)
N1 C8 1.328(7)
N1 N2 1.349(6)
N1 C5 1.507(7)
N2 C6 1.330(7)
C3 C4 1.203(7)
C4 C5 1.471(7)
C5 C15 1.539(7)
C5 C9 1.539(7)
C6 C7 1.366(9)
C6 H6 0.9300
C7 C8 1.364(8)
C7 H7 0.9300
C8 H8 0.9300
C9 C10 1.351(8)
C9 C14 1.386(9)
C10 C11 1.374(10)
C10 H10 0.9300
C11 C12 1.354(12)
C11 H11 0.9300
C12 C13 1.371(12)
C12 H12 0.9300
C13 C14 1.372(10)
C13 H13 0.9300
C14 H14 0.9300
C15 C20 1.376(8)
C15 C16 1.379(8)
C16 C17 1.374(8)
C16 H16 0.9300
C17 C18 1.361(11)
C17 H17 0.9300
C18 C19 1.373(11)
C18 H18 0.9300
C19 C20 1.384(9)
C19 H19 0.9300
C20 H20 0.9300
C21 C22 1.552(8)
C21 H21A 0.9700
C21 H21B 0.9700
C22 C23 1.535(8)
C22 C25 1.544(8)
C22 C24 1.551(8)
C23 H23A 0.9600
C23 H23B 0.9600
C23 H23C 0.9600
C24 H24A 0.9700
C24 H24B 0.9700
C25 H25A 0.9700
C25 H25B 0.9700
C26 C31 1.381(8)
C26 C27 1.391(8)
C27 C28 1.379(8)
C27 H27 0.9300
C28 C29 1.379(9)
C28 H28 0.9300
C29 C30 1.359(9)
C29 H29 0.9300
C30 C31 1.377(8)
C30 H30 0.9300
C31 H31 0.9300
C32 C33 1.375(8)
C32 C37 1.378(8)
C33 C34 1.373(8)
C33 H33 0.9300
C34 C35 1.372(10)
C34 H34 0.9300
C35 C36 1.358(10)
C35 H35 0.9300
C36 C37 1.386(9)
C36 H36 0.9300
C37 H37 0.9300
C38 C39 1.378(8)
C38 C43 1.391(8)
C39 C40 1.375(8)
C39 H39 0.9300
C40 C41 1.380(9)
C40 H40 0.9300
C41 C42 1.359(10)
C41 H41 0.9300
C42 C43 1.373(9)
C42 H42 0.9300
C43 H43 0.9300
C44 C45 1.382(9)
C44 C49 1.394(8)
C45 C46 1.373(9)
C45 H45 0.9300
C46 C47 1.349(10)
C46 H46 0.9300
C47 C48 1.368(11)
C47 H47 0.9300
C48 C49 1.411(10)
C48 H48 0.9300
C49 H49 0.9300
C50 C55 1.382(9)
C50 C51 1.397(8)
C51 C52 1.401(10)
C51 H51 0.9300
C52 C53 1.370(12)
C52 H52 0.9300
C53 C54 1.381(12)
C53 H53 0.9300
C54 C55 1.394(9)
C54 H54 0.9300
C55 H55 0.9300
C56 C57 1.381(9)
C56 C61 1.387(9)
C57 C58 1.373(9)
C57 H57 0.9300
C58 C59 1.358(12)
C58 H58 0.9300
C59 C60 1.347(12)
C59 H59 0.9300
C60 C61 1.397(10)
C60 H60 0.9300
C61 H61 0.9300
